data_4308243
loop_
_publ_author_name
'Yao-Feng Yuan'
'Thomas Cardinaels'
'Kyra Lunstroot'
'Kristof Van Hecke'
'Luc Van Meervelt'
'Christiane G\"orller-Walrand'
'Koen Binnemans'
'Peter Nockemann'

_publ_contact_author_address
;Katholieke Universiteit Leuven,
Department of Chemistry,
Celestijnenlaan 200F,
B-3001 Leuven,
Belgium
;
_publ_contact_author_email peter.nockemann@chem.kuleuven.be
_publ_contact_author_fax +3216327992
_publ_contact_author_name 'Peter Nockemann'
_publ_contact_author_phone +3216327383
_publ_section_title
;
Rare-Earth Complexes of Ferrocene-Containing Ligands: Visible-Light
Excitable Luminescent Materials
;
_journal_name_full 'Inorganic Chemistry'
_journal_page_first 5302
_journal_page_last 5309
_journal_paper_doi 10.1021/ic070303v
_journal_volume 46
_journal_year 2007
_chemical_formula_moiety 'C60 H36 F9 Fe2 N2 Nd O6 S3'
_chemical_formula_sum 'C60 H36 F9 Fe2 N2 Nd O6 S3'
_chemical_formula_weight 1404.06
_chemical_name_systematic
; 
 ? 
;
_space_group_IT_number 2
_symmetry_cell_setting triclinic
_symmetry_space_group_name_Hall '-P 1'
_symmetry_space_group_name_H-M 'P -1'
_atom_sites_solution_hydrogens geom
_atom_sites_solution_primary direct
_atom_sites_solution_secondary difmap
_audit_creation_method SHELXL-97
_cell_angle_alpha 119.1470(10)
_cell_angle_beta 114.0410(10)
_cell_angle_gamma 90.2890(10)
_cell_formula_units_Z 2
_cell_length_a 14.5049(2)
_cell_length_b 15.6998(2)
_cell_length_c 15.9769(3)
_cell_measurement_temperature 100(2)
_cell_volume 2805.96(9)
_computing_cell_refinement 'Bruker SAINT'
_computing_data_collection 'Bruker SMART'
_computing_data_reduction 'Bruker SAINT'
_computing_publication_material Platon
_computing_structure_refinement 'SHELXL-97 (Sheldrick, 1997)'
_computing_structure_solution 'SHELXS-97 (Sheldrick, 1990)'
_diffrn_ambient_temperature 100(2)
_diffrn_measured_fraction_theta_full 0.962
_diffrn_measured_fraction_theta_max 0.962
_diffrn_measurement_device_type 'SMART 6000'
_diffrn_measurement_method '\w and \f scans'
_diffrn_radiation_monochromator 'crossed G\"obel mirrors'
_diffrn_radiation_source 'fine-focus sealed tube'
_diffrn_radiation_type CuK\a
_diffrn_radiation_wavelength 1.54178
_diffrn_reflns_av_R_equivalents 0.0834
_diffrn_reflns_av_sigmaI/netI 0.0853
_diffrn_reflns_limit_h_max 15
_diffrn_reflns_limit_h_min -17
_diffrn_reflns_limit_k_max 16
_diffrn_reflns_limit_k_min -18
_diffrn_reflns_limit_l_max 18
_diffrn_reflns_limit_l_min 0
_diffrn_reflns_number 27075
_diffrn_reflns_theta_full 66.59
_diffrn_reflns_theta_max 66.59
_diffrn_reflns_theta_min 3.33
_exptl_absorpt_coefficient_mu 12.814
_exptl_absorpt_correction_T_max 0.278
_exptl_absorpt_correction_T_min 0.096
_exptl_absorpt_correction_type multi-scan
_exptl_absorpt_process_details 'Bruker SADABS'
_exptl_crystal_colour red
_exptl_crystal_density_diffrn 1.662
_exptl_crystal_density_method 'not measured'
_exptl_crystal_description plate
_exptl_crystal_F_000 1398
_exptl_crystal_size_max 0.3
_exptl_crystal_size_mid 0.2
_exptl_crystal_size_min 0.1
_refine_diff_density_max 1.125
_refine_diff_density_min -1.422
_refine_diff_density_rms 0.180
_refine_ls_extinction_method none
_refine_ls_goodness_of_fit_ref 1.038
_refine_ls_hydrogen_treatment constr
_refine_ls_matrix_type full
_refine_ls_number_parameters 748
_refine_ls_number_reflns 9536
_refine_ls_number_restraints 12
_refine_ls_restrained_S_all 1.046
_refine_ls_R_factor_all 0.0650
_refine_ls_R_factor_gt 0.0547
_refine_ls_shift/su_max 0.001
_refine_ls_shift/su_mean 0.000
_refine_ls_structure_factor_coef Fsqd
_refine_ls_weighting_details 'calc w=1/[\s^2^(Fo^2^)+(0.0763P)^2^+0.0000P] where P=(Fo^2^+2Fc^2^)/3'
_refine_ls_weighting_scheme calc
_refine_ls_wR_factor_gt 0.1086
_refine_ls_wR_factor_ref 0.1147
_reflns_number_gt 8522
_reflns_number_total 9536
_reflns_threshold_expression >2sigma(I)
_cod_data_source_file ic070303v-file004.cif
_cod_data_source_block wg96
_cod_database_code 4308243

loop_
_symmetry_equiv_pos_as_xyz
'x, y, z'
'-x, -y, -z'

loop_
_atom_site_label
_atom_site_type_symbol
_atom_site_fract_x
_atom_site_fract_y
_atom_site_fract_z
_atom_site_U_iso_or_equiv
_atom_site_adp_type
_atom_site_occupancy
_atom_site_symmetry_multiplicity
_atom_site_calc_flag
_atom_site_refinement_flags
_atom_site_disorder_assembly
_atom_site_disorder_group
C1 C 0.0230(3) 0.2734(3) 0.2860(3) 0.0144(7) Uani 1 1 d . . .
C2 C -0.0280(3) 0.2619(3) 0.1829(3) 0.0179(8) Uani 1 1 d . . .
C3 C 0.0041(3) 0.2023(3) 0.1061(3) 0.0190(8) Uani 1 1 d . . .
H3 H -0.0280 0.1933 0.0363 0.023 Uiso 1 1 calc R . .
C4 C 0.0829(3) 0.1565(3) 0.1322(3) 0.0188(8) Uani 1 1 d . . .
C5 C 0.1312(3) 0.1744(3) 0.2381(3) 0.0175(7) Uani 1 1 d . . .
H5 H 0.1866 0.1443 0.2566 0.021 Uiso 1 1 calc R . .
C6 C -0.0003(3) 0.3791(3) 0.5316(3) 0.0173(7) Uani 1 1 d . . .
H6 H 0.0328 0.3827 0.5986 0.021 Uiso 1 1 calc R . .
C7 C -0.0882(3) 0.4202(3) 0.5100(3) 0.0169(7) Uani 1 1 d . . .
C8 C -0.1356(3) 0.4161(3) 0.4140(3) 0.0165(7) Uani 1 1 d . . .
H8 H -0.1930 0.4449 0.3991 0.020 Uiso 1 1 calc R . .
C9 C -0.0987(3) 0.3691(3) 0.3373(3) 0.0157(7) Uani 1 1 d . . .
C10 C -0.0121(3) 0.3282(3) 0.3649(3) 0.0134(7) Uani 1 1 d . . .
C11 C -0.1447(3) 0.3618(3) 0.2355(3) 0.0199(8) Uani 1 1 d . . .
H11 H -0.1997 0.3930 0.2194 0.024 Uiso 1 1 calc R . .
C12 C -0.1108(3) 0.3110(3) 0.1617(3) 0.0206(8) Uani 1 1 d . . .
H12 H -0.1421 0.3075 0.0947 0.025 Uiso 1 1 calc R . .
C13 C 0.1180(3) 0.0907(3) 0.0571(3) 0.0205(8) Uani 1 1 d . . .
C14 C 0.1492(3) 0.0338(3) -0.0025(3) 0.0197(8) Uani 1 1 d . . .
C15 C 0.1877(3) -0.0317(3) -0.0724(3) 0.0171(7) Uani 1 1 d . . .
C16 C 0.1505(3) -0.0633(3) -0.1835(3) 0.0182(8) Uani 1 1 d . . .
H16 H 0.0940 -0.0463 -0.2242 0.022 Uiso 1 1 calc R . .
C17 C 0.2134(3) -0.1247(3) -0.2226(3) 0.0211(8) Uani 1 1 d . . .
H17 H 0.2058 -0.1563 -0.2939 0.025 Uiso 1 1 calc R . .
C18 C 0.2897(3) -0.1304(3) -0.1357(4) 0.0218(8) Uani 1 1 d . . .
H18 H 0.3420 -0.1661 -0.1392 0.026 Uiso 1 1 calc R . .
C19 C 0.2747(3) -0.0738(3) -0.0433(4) 0.0208(8) Uani 1 1 d . . .
H19 H 0.3148 -0.0652 0.0256 0.025 Uiso 1 1 calc R . .
C20 C 0.4327(3) 0.1317(3) 0.0365(4) 0.0232(8) Uani 1 1 d . . .
H20 H 0.4738 0.1392 0.1047 0.028 Uiso 1 1 calc R . .
C21 C 0.3444(3) 0.1704(3) 0.0087(4) 0.0252(9) Uani 1 1 d . . .
H21 H 0.3160 0.2083 0.0555 0.030 Uiso 1 1 calc R . .
C22 C 0.3058(3) 0.1435(3) -0.0996(4) 0.0273(9) Uani 1 1 d . . .
H22 H 0.2472 0.1602 -0.1381 0.033 Uiso 1 1 calc R . .
C23 C 0.3699(3) 0.0865(4) -0.1419(4) 0.0261(9) Uani 1 1 d . . .
H23 H 0.3617 0.0585 -0.2130 0.031 Uiso 1 1 calc R . .
C24 C 0.4487(3) 0.0796(3) -0.0564(4) 0.0237(8) Uani 1 1 d . . .
H24 H 0.5024 0.0461 -0.0610 0.028 Uiso 1 1 calc R . .
C25 C -0.1200(3) 0.4666(3) 0.5937(3) 0.0187(8) Uani 1 1 d . . .
C26 C -0.1361(3) 0.5053(3) 0.6703(3) 0.0182(8) Uani 1 1 d . . .
C27 C -0.1478(3) 0.5520(3) 0.7651(4) 0.0210(8) Uani 1 1 d . . .
C28 C -0.0693(3) 0.5731(4) 0.8691(4) 0.0294(10) Uani 1 1 d . . .
H28 H -0.0020 0.5608 0.8848 0.035 Uiso 1 1 calc R . .
C29 C -0.1098(4) 0.6156(4) 0.9443(4) 0.0325(10) Uani 1 1 d . . .
H29 H -0.0745 0.6369 1.0187 0.039 Uiso 1 1 calc R . .
C30 C -0.2127(4) 0.6201(4) 0.8874(4) 0.0318(10) Uani 1 1 d . . .
H30 H -0.2583 0.6448 0.9177 0.038 Uiso 1 1 calc R . .
C31 C -0.2364(3) 0.5818(3) 0.7784(4) 0.0233(8) Uani 1 1 d . . .
H31 H -0.3002 0.5768 0.7235 0.028 Uiso 1 1 calc R . .
C32 C -0.2499(6) 0.3272(4) 0.6953(6) 0.0530(17) Uani 1 1 d . . .
H32 H -0.2547 0.3021 0.6259 0.064 Uiso 1 1 calc R . .
C33 C -0.1621(6) 0.3430(5) 0.7870(7) 0.0572(18) Uani 1 1 d . . .
H33 H -0.0973 0.3294 0.7904 0.069 Uiso 1 1 calc R . .
C34 C -0.1866(5) 0.3833(5) 0.8748(6) 0.0473(14) Uani 1 1 d . . .
H34 H -0.1412 0.4023 0.9473 0.057 Uiso 1 1 calc R . .
C35 C -0.2903(4) 0.3894(4) 0.8340(5) 0.0365(11) Uani 1 1 d . . .
H35 H -0.3279 0.4131 0.8741 0.044 Uiso 1 1 calc R . .
C36 C -0.3294(5) 0.3543(4) 0.7230(5) 0.0430(13) Uani 1 1 d . . .
H36 H -0.3979 0.3500 0.6755 0.052 Uiso 1 1 calc R . .
C37 C -0.0918(3) 0.0538(3) 0.4352(3) 0.0213(8) Uani 1 1 d . . .
C38 C -0.1623(3) -0.0393(3) 0.3909(3) 0.0182(7) Uani 1 1 d U . .
H38 H -0.1579 -0.1052 0.3462 0.022 Uiso 1 1 calc R . .
C39 C -0.2414(3) -0.0145(4) 0.4266(4) 0.0265(9) Uani 1 1 d . . .
H39 H -0.2964 -0.0644 0.4072 0.032 Uiso 1 1 calc R . .
C40 C -0.2301(3) 0.0850(4) 0.4894(4) 0.0275(9) Uani 1 1 d . . .
H40 H -0.2766 0.1117 0.5177 0.033 Uiso 1 1 calc R . .
C41 C 0.0013(3) 0.0710(3) 0.4241(3) 0.0205(8) Uani 1 1 d . . .
C42 C 0.0253(3) -0.0098(3) 0.3511(3) 0.0222(8) Uani 1 1 d . . .
H42 H -0.0188 -0.0759 0.3097 0.027 Uiso 1 1 calc R . .
C43 C 0.1116(3) 0.0052(3) 0.3386(3) 0.0223(8) Uani 1 1 d . . .
C44 C 0.1294(4) -0.0842(3) 0.2525(4) 0.0284(9) Uani 1 1 d . . .
C45 C 0.4842(3) 0.2806(4) 0.4369(4) 0.0259(9) Uani 1 1 d . . .
C46 C 0.5800(4) 0.3300(5) 0.4572(5) 0.0383(12) Uani 1 1 d . . .
H46 H 0.6125 0.4001 0.5061 0.046 Uiso 1 1 calc R . .
C47 C 0.6204(4) 0.2563(5) 0.3915(5) 0.0401(12) Uani 1 1 d . . .
H47 H 0.6846 0.2733 0.3937 0.048 Uiso 1 1 calc R . .
C48 C 0.5586(4) 0.1620(5) 0.3273(5) 0.0400(12) Uani 1 1 d . . .
H48 H 0.5742 0.1060 0.2792 0.048 Uiso 1 1 calc R . .
C49 C 0.4165(3) 0.3220(4) 0.4864(4) 0.0245(9) Uani 1 1 d . . .
C50 C 0.4507(3) 0.4245(4) 0.5738(4) 0.0317(10) Uani 1 1 d . . .
H50 H 0.5155 0.4642 0.5964 0.038 Uiso 1 1 calc R . .
C51 C 0.3939(3) 0.4682(4) 0.6267(4) 0.0271(9) Uani 1 1 d . . .
C52 C 0.4476(3) 0.5738(4) 0.7324(4) 0.0369(12) Uani 1 1 d . . .
C53 C 0.4741(3) 0.2468(3) 0.7925(4) 0.0235(9) Uani 1 1 d . . .
C54 C 0.5334(3) 0.2791(3) 0.9069(4) 0.0245(9) Uani 1 1 d U . .
H54 H 0.5208 0.3249 0.9650 0.029 Uiso 1 1 calc R . .
C55 C 0.6166(3) 0.2259(4) 0.9130(5) 0.0375(12) Uani 1 1 d . . .
H55 H 0.6658 0.2337 0.9793 0.045 Uiso 1 1 calc R . .
C56 C 0.6188(4) 0.1657(4) 0.8192(5) 0.0384(12) Uani 1 1 d . . .
H56 H 0.6690 0.1276 0.8135 0.046 Uiso 1 1 calc R . .
C57 C 0.3797(3) 0.2739(3) 0.7420(3) 0.0198(8) Uani 1 1 d . . .
C58 C 0.3306(3) 0.3260(4) 0.8059(4) 0.0262(9) Uani 1 1 d . . .
H58 H 0.3600 0.3412 0.8782 0.031 Uiso 1 1 calc R . .
C59 C 0.2413(3) 0.3556(3) 0.7669(4) 0.0233(8) Uani 1 1 d . . .
C60 C 0.1929(4) 0.4073(5) 0.8425(5) 0.0421(13) Uani 1 1 d . . .
F1 F 0.1324(3) -0.0648(3) 0.1805(3) 0.0497(8) Uani 1 1 d . . .
F2 F 0.2203(2) -0.1035(2) 0.2958(3) 0.0361(6) Uani 1 1 d . . .
F3 F 0.0552(3) -0.1698(2) 0.1957(3) 0.0459(8) Uani 1 1 d . . .
F4 F 0.4819(3) 0.5654(3) 0.8178(3) 0.0630(10) Uani 1 1 d . . .
F5 F 0.3827(2) 0.6334(2) 0.7402(3) 0.0479(8) Uani 1 1 d . . .
F6 F 0.5301(2) 0.6229(2) 0.7415(3) 0.0568(10) Uani 1 1 d . . .
F9 F 0.2330(4) 0.4059(4) 0.9307(3) 0.0638(12) Uani 1 1 d . . .
F7 F 0.0937(4) 0.3658(10) 0.7928(5) 0.187(6) Uani 1 1 d . . .
F8 F 0.2004(8) 0.5007(6) 0.8732(7) 0.146(4) Uani 1 1 d . . .
Fe1 Fe 0.30281(4) 0.01753(4) -0.09185(5) 0.01469(14) Uani 1 1 d . . .
Fe2 Fe -0.20074(4) 0.47494(5) 0.81604(5) 0.01853(15) Uani 1 1 d . . .
N1 N 0.1029(2) 0.2311(3) 0.3126(3) 0.0164(6) Uani 1 1 d . . .
N2 N 0.0369(2) 0.3364(2) 0.4623(3) 0.0166(6) Uani 1 1 d . . .
Nd1 Nd 0.201776(14) 0.261231(15) 0.508669(16) 0.01545(10) Uani 1 1 d . . .
O1 O 0.0549(2) 0.1613(2) 0.4819(3) 0.0246(6) Uani 1 1 d . . .
O2 O 0.1817(2) 0.0856(2) 0.3886(2) 0.0233(6) Uani 1 1 d . . .
O3 O 0.3335(2) 0.2629(2) 0.4523(2) 0.0222(6) Uani 1 1 d . . .
O4 O 0.3031(2) 0.4328(2) 0.6048(3) 0.0239(6) Uani 1 1 d . . .
O5 O 0.3457(2) 0.2471(2) 0.6443(2) 0.0213(6) Uani 1 1 d . . .
O6 O 0.1915(2) 0.3467(3) 0.6761(2) 0.0255(6) Uani 1 1 d . . .
S1 S -0.12479(8) 0.15814(8) 0.51313(10) 0.0299(2) Uani 1 1 d . . .
S3 S 0.52351(9) 0.16388(10) 0.71174(11) 0.0360(3) Uani 1 1 d . . .
S2 S 0.44898(10) 0.15350(10) 0.34137(11) 0.0434(3) Uani 1 1 d . . .

loop_
_atom_site_aniso_label
_atom_site_aniso_U_11
_atom_site_aniso_U_22
_atom_site_aniso_U_33
_atom_site_aniso_U_23
_atom_site_aniso_U_13
_atom_site_aniso_U_12
C48 0.031(3) 0.049(3) 0.034(3) 0.016(2) 0.018(2) 0.020(2)
C47 0.020(2) 0.052(3) 0.044(3) 0.019(3) 0.020(2) 0.010(2)
C46 0.022(2) 0.056(3) 0.039(3) 0.019(2) 0.023(2) 0.016(2)
C6 0.0104(16) 0.021(2) 0.019(2) 0.0100(16) 0.0067(15) -0.0009(14)
C7 0.0095(16) 0.0145(18) 0.0191(19) 0.0045(15) 0.0062(14) -0.0033(13)
C8 0.0075(16) 0.0132(18) 0.023(2) 0.0080(15) 0.0051(14) -0.0007(13)
C9 0.0084(16) 0.0141(18) 0.021(2) 0.0083(15) 0.0056(14) -0.0011(13)
C10 0.0049(15) 0.0123(17) 0.0164(18) 0.0058(14) 0.0020(13) -0.0028(13)
C1 0.0098(16) 0.0140(18) 0.0163(19) 0.0074(15) 0.0045(14) -0.0017(13)
C2 0.0091(17) 0.021(2) 0.018(2) 0.0095(16) 0.0025(15) -0.0023(14)
C12 0.0107(17) 0.028(2) 0.0162(19) 0.0111(17) 0.0011(14) -0.0005(15)
C11 0.0083(16) 0.023(2) 0.021(2) 0.0110(17) 0.0025(15) 0.0014(15)
C4 0.0128(17) 0.020(2) 0.019(2) 0.0075(16) 0.0069(15) -0.0012(14)
C3 0.0125(17) 0.025(2) 0.0148(19) 0.0097(16) 0.0035(14) -0.0022(15)
C5 0.0133(17) 0.0204(19) 0.0149(19) 0.0072(15) 0.0061(15) -0.0001(14)
C13 0.0174(18) 0.027(2) 0.016(2) 0.0104(17) 0.0079(16) 0.0014(16)
C14 0.0132(17) 0.026(2) 0.018(2) 0.0118(17) 0.0053(15) 0.0010(15)
C25 0.0101(17) 0.0190(19) 0.022(2) 0.0088(16) 0.0064(15) 0.0007(14)
C26 0.0100(16) 0.0174(19) 0.022(2) 0.0081(16) 0.0066(15) 0.0009(14)
C27 0.0177(19) 0.019(2) 0.024(2) 0.0079(17) 0.0129(16) -0.0013(15)
C15 0.0114(17) 0.0169(19) 0.019(2) 0.0067(16) 0.0077(15) -0.0018(14)
C40 0.021(2) 0.032(2) 0.031(2) 0.020(2) 0.0099(18) 0.0060(18)
C39 0.0125(18) 0.032(2) 0.029(2) 0.017(2) 0.0026(16) -0.0021(16)
C38 0.0118(14) 0.0272(16) 0.0153(14) 0.0147(12) 0.0019(11) 0.0020(11)
C37 0.0188(19) 0.020(2) 0.023(2) 0.0130(17) 0.0064(16) 0.0039(15)
C41 0.022(2) 0.021(2) 0.018(2) 0.0129(17) 0.0066(16) 0.0038(16)
C42 0.0209(19) 0.021(2) 0.017(2) 0.0100(16) 0.0034(16) 0.0034(16)
C43 0.025(2) 0.023(2) 0.016(2) 0.0112(17) 0.0066(16) 0.0090(17)
C44 0.035(2) 0.021(2) 0.021(2) 0.0088(18) 0.0105(19) 0.0058(18)
C53 0.0121(18) 0.028(2) 0.029(2) 0.0195(19) 0.0046(16) -0.0009(16)
C54 0.0164(14) 0.0286(16) 0.0339(17) 0.0266(13) 0.0040(12) 0.0015(11)
C55 0.015(2) 0.053(3) 0.050(3) 0.041(3) 0.003(2) 0.001(2)
C56 0.017(2) 0.046(3) 0.063(4) 0.038(3) 0.016(2) 0.007(2)
C57 0.0140(18) 0.022(2) 0.016(2) 0.0103(16) 0.0010(15) -0.0035(15)
C58 0.024(2) 0.034(2) 0.015(2) 0.0132(18) 0.0049(17) 0.0036(18)
C59 0.0185(19) 0.028(2) 0.019(2) 0.0101(17) 0.0080(16) 0.0016(16)
C60 0.038(3) 0.070(4) 0.030(3) 0.031(3) 0.022(2) 0.031(3)
C52 0.011(2) 0.033(3) 0.033(3) 0.000(2) 0.0038(18) 0.0014(18)
C51 0.0119(19) 0.026(2) 0.024(2) 0.0058(19) 0.0021(16) 0.0007(16)
C50 0.0084(18) 0.027(2) 0.034(3) 0.001(2) 0.0080(17) -0.0005(16)
C49 0.0088(18) 0.033(2) 0.021(2) 0.0093(18) 0.0040(16) 0.0009(16)
C45 0.0145(19) 0.032(2) 0.021(2) 0.0086(18) 0.0064(16) 0.0040(17)
C31 0.022(2) 0.021(2) 0.033(2) 0.0153(18) 0.0167(18) 0.0066(16)
C30 0.046(3) 0.023(2) 0.039(3) 0.013(2) 0.034(2) 0.010(2)
C19 0.0144(18) 0.020(2) 0.024(2) 0.0124(17) 0.0045(15) 0.0021(15)
C18 0.0184(19) 0.0127(19) 0.028(2) 0.0075(16) 0.0103(17) 0.0006(15)
C17 0.0170(19) 0.018(2) 0.018(2) 0.0030(16) 0.0078(16) -0.0020(15)
C16 0.0067(16) 0.021(2) 0.0178(19) 0.0078(16) 0.0018(14) -0.0039(14)
C21 0.021(2) 0.014(2) 0.032(2) 0.0068(17) 0.0118(18) -0.0002(16)
C23 0.020(2) 0.033(2) 0.028(2) 0.018(2) 0.0103(18) 0.0012(17)
C24 0.0148(19) 0.023(2) 0.027(2) 0.0113(18) 0.0076(17) -0.0005(16)
C20 0.0196(19) 0.019(2) 0.022(2) 0.0088(17) 0.0052(16) -0.0040(16)
C35 0.037(3) 0.034(3) 0.040(3) 0.021(2) 0.018(2) -0.006(2)
C36 0.048(3) 0.027(3) 0.031(3) 0.012(2) 0.005(2) -0.018(2)
C34 0.044(3) 0.056(4) 0.060(4) 0.046(3) 0.020(3) 0.013(3)
C32 0.101(5) 0.019(3) 0.052(4) 0.015(2) 0.051(4) 0.011(3)
C33 0.069(4) 0.047(4) 0.099(6) 0.054(4) 0.056(4) 0.040(3)
C29 0.031(2) 0.031(2) 0.020(2) 0.0042(19) 0.0122(19) -0.0092(19)
C28 0.017(2) 0.037(3) 0.024(2) 0.0112(19) 0.0070(17) -0.0052(18)
C22 0.019(2) 0.024(2) 0.039(3) 0.021(2) 0.0096(18) 0.0031(17)
F2 0.0369(15) 0.0361(16) 0.0375(16) 0.0171(13) 0.0224(13) 0.0208(13)
F1 0.086(2) 0.0416(18) 0.0291(16) 0.0178(14) 0.0345(17) 0.0234(17)
F3 0.0433(17) 0.0229(15) 0.0453(19) 0.0021(13) 0.0192(15) 0.0040(13)
F4 0.064(2) 0.049(2) 0.0270(18) 0.0025(15) 0.0024(16) 0.0045(17)
F5 0.0184(13) 0.0286(15) 0.057(2) -0.0005(14) 0.0136(13) 0.0030(11)
F6 0.0179(14) 0.0351(17) 0.062(2) -0.0081(15) 0.0154(14) -0.0088(12)
F9 0.095(3) 0.097(3) 0.053(2) 0.056(2) 0.058(2) 0.060(3)
F7 0.040(3) 0.351(14) 0.057(3) 0.023(5) 0.037(2) 0.008(4)
F8 0.327(12) 0.146(6) 0.171(7) 0.140(6) 0.220(9) 0.194(8)
Fe2 0.0152(3) 0.0205(3) 0.0199(3) 0.0102(3) 0.0090(2) 0.0026(2)
Fe1 0.0096(3) 0.0162(3) 0.0146(3) 0.0070(2) 0.0042(2) 0.0007(2)
N2 0.0121(14) 0.0151(16) 0.0180(17) 0.0067(13) 0.0060(13) -0.0008(12)
N1 0.0110(14) 0.0194(16) 0.0174(16) 0.0099(13) 0.0056(12) 0.0021(12)
Nd1 0.01142(12) 0.01862(13) 0.01306(13) 0.00705(9) 0.00483(8) 0.00327(8)
O3 0.0127(13) 0.0257(15) 0.0189(14) 0.0079(12) 0.0046(11) 0.0006(11)
O1 0.0288(15) 0.0201(15) 0.0324(17) 0.0137(13) 0.0209(13) 0.0053(12)
O2 0.0243(15) 0.0234(15) 0.0212(15) 0.0107(12) 0.0115(12) 0.0068(12)
O6 0.0211(14) 0.0396(18) 0.0166(15) 0.0136(13) 0.0111(12) 0.0128(13)
O5 0.0167(13) 0.0240(15) 0.0217(16) 0.0133(12) 0.0064(11) 0.0075(11)
O4 0.0149(14) 0.0243(15) 0.0255(15) 0.0091(13) 0.0088(12) 0.0059(12)
S1 0.0273(5) 0.0274(6) 0.0370(6) 0.0165(5) 0.0176(5) 0.0042(4)
S3 0.0198(5) 0.0408(7) 0.0471(7) 0.0258(6) 0.0127(5) 0.0068(5)
S2 0.0322(6) 0.0380(7) 0.0400(7) 0.0040(5) 0.0217(5) 0.0044(5)

loop_
_atom_type_symbol
_atom_type_description
_atom_type_scat_dispersion_real
_atom_type_scat_dispersion_imag
_atom_type_scat_source
C C 0.0181 0.0091 'International Tables Vol C Tables 4.2.6.8 and 6.1.1.4'
F F 0.0727 0.0534 'International Tables Vol C Tables 4.2.6.8 and 6.1.1.4'
Fe Fe -1.1336 3.1974 'International Tables Vol C Tables 4.2.6.8 and 6.1.1.4'
N N 0.0311 0.0180 'International Tables Vol C Tables 4.2.6.8 and 6.1.1.4'
Nd Nd -3.1807 10.9079 'International Tables Vol C Tables 4.2.6.8 and 6.1.1.4'
O O 0.0492 0.0322 'International Tables Vol C Tables 4.2.6.8 and 6.1.1.4'
S S 0.3331 0.5567 'International Tables Vol C Tables 4.2.6.8 and 6.1.1.4'
H H 0.0000 0.0000 'International Tables Vol C Tables 4.2.6.8 and 6.1.1.4'

loop_
_geom_angle_atom_site_label_1
_geom_angle_atom_site_label_2
_geom_angle_atom_site_label_3
_geom_angle
_geom_angle_site_symmetry_1
_geom_angle_site_symmetry_3
_geom_angle_publ_flag
C47 C48 S2 112.9(4) . . ?
C47 C48 H48 123.5 . . ?
S2 C48 H48 123.5 . . ?
C48 C47 C46 113.8(4) . . ?
C48 C47 H47 123.1 . . ?
C46 C47 H47 123.1 . . ?
C45 C46 C47 109.2(5) . . ?
C45 C46 H46 125.4 . . ?
C47 C46 H46 125.4 . . ?
N2 C6 C7 122.6(4) . . ?
N2 C6 H6 118.7 . . ?
C7 C6 H6 118.7 . . ?
C8 C7 C6 118.9(4) . . ?
C8 C7 C25 124.0(4) . . ?
C6 C7 C25 117.0(4) . . ?
C7 C8 C9 119.8(3) . . ?
C7 C8 H8 120.1 . . ?
C9 C8 H8 120.1 . . ?
C8 C9 C10 117.2(4) . . ?
C8 C9 C11 122.7(3) . . ?
C10 C9 C11 120.0(4) . . ?
N2 C10 C9 122.4(3) . . ?
N2 C10 C1 118.6(3) . . ?
C9 C10 C1 118.9(3) . . ?
N1 C1 C2 122.3(4) . . ?
N1 C1 C10 117.8(3) . . ?
C2 C1 C10 119.9(3) . . ?
C3 C2 C1 117.9(4) . . ?
C3 C2 C12 123.2(4) . . ?
C1 C2 C12 118.9(4) . . ?
C11 C12 C2 121.2(4) . . ?
C11 C12 H12 119.4 . . ?
C2 C12 H12 119.4 . . ?
C12 C11 C9 120.7(4) . . ?
C12 C11 H11 119.6 . . ?
C9 C11 H11 119.6 . . ?
C3 C4 C5 118.6(4) . . ?
C3 C4 C13 123.5(4) . . ?
C5 C4 C13 117.9(4) . . ?
C4 C3 C2 119.6(4) . . ?
C4 C3 H3 120.2 . . ?
C2 C3 H3 120.2 . . ?
N1 C5 C4 123.0(4) . . ?
N1 C5 H5 118.5 . . ?
C4 C5 H5 118.5 . . ?
C14 C13 C4 176.8(4) . . ?
C13 C14 C15 178.7(4) . . ?
C26 C25 C7 173.0(4) . . ?
C25 C26 C27 176.1(4) . . ?
C26 C27 C31 129.2(4) . . ?
C26 C27 C28 124.0(4) . . ?
C31 C27 C28 106.8(4) . . ?
C26 C27 Fe2 124.0(3) . . ?
C31 C27 Fe2 69.6(2) . . ?
C28 C27 Fe2 68.6(2) . . ?
C14 C15 C16 126.0(4) . . ?
C14 C15 C19 126.4(4) . . ?
C16 C15 C19 107.5(3) . . ?
C14 C15 Fe1 123.4(3) . . ?
C16 C15 Fe1 69.7(2) . . ?
C19 C15 Fe1 69.6(2) . . ?
C39 C40 S1 113.5(4) . . ?
C39 C40 H40 123.2 . . ?
S1 C40 H40 123.2 . . ?
C40 C39 C38 114.4(4) . . ?
C40 C39 H39 122.8 . . ?
C38 C39 H39 122.8 . . ?
C37 C38 C39 107.9(4) . . ?
C37 C38 H38 126.1 . . ?
C39 C38 H38 126.1 . . ?
C38 C37 C41 129.9(4) . . ?
C38 C37 S1 112.5(3) . . ?
C41 C37 S1 117.7(3) . . ?
O1 C41 C42 123.8(4) . . ?
O1 C41 C37 115.7(4) . . ?
C42 C41 C37 120.5(4) . . ?
C43 C42 C41 121.2(4) . . ?
C43 C42 H42 119.4 . . ?
C41 C42 H42 119.4 . . ?
O2 C43 C42 129.2(4) . . ?
O2 C43 C44 112.0(4) . . ?
C42 C43 C44 118.8(4) . . ?
F2 C44 F3 107.0(4) . . ?
F2 C44 F1 106.3(4) . . ?
F3 C44 F1 106.7(4) . . ?
F2 C44 C43 111.9(4) . . ?
F3 C44 C43 113.7(4) . . ?
F1 C44 C43 110.9(4) . . ?
C54 C53 C57 127.7(4) . . ?
C54 C53 S3 113.2(3) . . ?
C57 C53 S3 119.0(3) . . ?
C53 C54 C55 105.7(4) . . ?
C53 C54 H54 127.2 . . ?
C55 C54 H54 127.2 . . ?
C56 C55 C54 115.8(4) . . ?
C56 C55 H55 122.1 . . ?
C54 C55 H55 122.1 . . ?
C55 C56 S3 113.8(4) . . ?
C55 C56 H56 123.1 . . ?
S3 C56 H56 123.1 . . ?
O5 C57 C58 124.2(4) . . ?
O5 C57 C53 118.5(4) . . ?
C58 C57 C53 117.3(4) . . ?
C59 C58 C57 122.4(4) . . ?
C59 C58 H58 118.8 . . ?
C57 C58 H58 118.8 . . ?
O6 C59 C58 129.6(4) . . ?
O6 C59 C60 113.1(4) . . ?
C58 C59 C60 117.3(4) . . ?
F8 C60 F7 105.4(8) . . ?
F8 C60 F9 106.0(6) . . ?
F7 C60 F9 106.8(7) . . ?
F8 C60 C59 112.1(5) . . ?
F7 C60 C59 110.8(5) . . ?
F9 C60 C59 115.2(4) . . ?
F4 C52 F5 107.8(5) . . ?
F4 C52 F6 106.7(4) . . ?
F5 C52 F6 106.6(5) . . ?
F4 C52 C51 110.0(5) . . ?
F5 C52 C51 112.0(4) . . ?
F6 C52 C51 113.4(4) . . ?
O4 C51 C50 129.2(4) . . ?
O4 C51 C52 113.2(4) . . ?
C50 C51 C52 117.5(4) . . ?
C51 C50 C49 122.6(4) . . ?
C51 C50 H50 118.7 . . ?
C49 C50 H50 118.7 . . ?
O3 C49 C50 123.6(4) . . ?
O3 C49 C45 117.5(4) . . ?
C50 C49 C45 118.8(4) . . ?
C46 C45 C49 129.5(5) . . ?
C46 C45 S2 111.9(4) . . ?
C49 C45 S2 118.5(3) . . ?
C30 C31 C27 108.3(4) . . ?
C30 C31 Fe2 69.5(3) . . ?
C27 C31 Fe2 69.4(2) . . ?
C30 C31 H31 125.9 . . ?
C27 C31 H31 125.9 . . ?
Fe2 C31 H31 126.8 . . ?
C31 C30 C29 109.1(4) . . ?
C31 C30 Fe2 70.0(3) . . ?
C29 C30 Fe2 69.8(3) . . ?
C31 C30 H30 125.5 . . ?
C29 C30 H30 125.5 . . ?
Fe2 C30 H30 126.4 . . ?
C18 C19 C15 107.8(4) . . ?
C18 C19 Fe1 70.3(2) . . ?
C15 C19 Fe1 68.9(2) . . ?
C18 C19 H19 126.1 . . ?
C15 C19 H19 126.1 . . ?
Fe1 C19 H19 126.2 . . ?
C19 C18 C17 108.7(4) . . ?
C19 C18 Fe1 69.2(2) . . ?
C17 C18 Fe1 70.1(2) . . ?
C19 C18 H18 125.6 . . ?
C17 C18 H18 125.6 . . ?
Fe1 C18 H18 126.6 . . ?
C18 C17 C16 107.9(4) . . ?
C18 C17 Fe1 69.5(2) . . ?
C16 C17 Fe1 68.8(2) . . ?
C18 C17 H17 126.0 . . ?
C16 C17 H17 126.0 . . ?
Fe1 C17 H17 127.3 . . ?
C17 C16 C15 108.0(3) . . ?
C17 C16 Fe1 70.5(2) . . ?
C15 C16 Fe1 69.1(2) . . ?
C17 C16 H16 126.0 . . ?
C15 C16 H16 126.0 . . ?
Fe1 C16 H16 126.0 . . ?
C22 C21 C20 108.8(4) . . ?
C22 C21 Fe1 70.0(3) . . ?
C20 C21 Fe1 70.2(2) . . ?
C22 C21 H21 125.6 . . ?
C20 C21 H21 125.6 . . ?
Fe1 C21 H21 125.7 . . ?
C22 C23 C24 107.0(4) . . ?
C22 C23 Fe1 69.0(2) . . ?
C24 C23 Fe1 69.5(2) . . ?
C22 C23 H23 126.5 . . ?
C24 C23 H23 126.5 . . ?
Fe1 C23 H23 126.5 . . ?
C20 C24 C23 108.4(4) . . ?
C20 C24 Fe1 69.6(2) . . ?
C23 C24 Fe1 69.7(2) . . ?
C20 C24 H24 125.8 . . ?
C23 C24 H24 125.8 . . ?
Fe1 C24 H24 126.4 . . ?
C21 C20 C24 107.6(4) . . ?
C21 C20 Fe1 69.1(2) . . ?
C24 C20 Fe1 69.8(2) . . ?
C21 C20 H20 126.2 . . ?
C24 C20 H20 126.2 . . ?
Fe1 C20 H20 126.5 . . ?
C34 C35 C36 108.4(5) . . ?
C34 C35 Fe2 69.3(3) . . ?
C36 C35 Fe2 70.0(3) . . ?
C34 C35 H35 125.8 . . ?
C36 C35 H35 125.8 . . ?
Fe2 C35 H35 126.5 . . ?
C32 C36 C35 108.1(6) . . ?
C32 C36 Fe2 68.9(3) . . ?
C35 C36 Fe2 69.9(3) . . ?
C32 C36 H36 126.0 . . ?
C35 C36 H36 126.0 . . ?
Fe2 C36 H36 126.8 . . ?
C35 C34 C33 107.0(6) . . ?
C35 C34 Fe2 70.7(3) . . ?
C33 C34 Fe2 69.0(3) . . ?
C35 C34 H34 126.5 . . ?
C33 C34 H34 126.5 . . ?
Fe2 C34 H34 125.4 . . ?
C36 C32 C33 108.4(6) . . ?
C36 C32 Fe2 71.2(3) . . ?
C33 C32 Fe2 69.8(4) . . ?
C36 C32 H32 125.8 . . ?
C33 C32 H32 125.8 . . ?
Fe2 C32 H32 124.8 . . ?
C32 C33 C34 108.1(5) . . ?
C32 C33 Fe2 69.9(3) . . ?
C34 C33 Fe2 69.9(3) . . ?
C32 C33 H33 126.0 . . ?
C34 C33 H33 126.0 . . ?
Fe2 C33 H33 125.8 . . ?
C30 C29 C28 107.4(4) . . ?
C30 C29 Fe2 69.5(3) . . ?
C28 C29 Fe2 68.9(3) . . ?
C30 C29 H29 126.3 . . ?
C28 C29 H29 126.3 . . ?
Fe2 C29 H29 126.9 . . ?
C29 C28 C27 108.5(4) . . ?
C29 C28 Fe2 70.1(3) . . ?
C27 C28 Fe2 69.8(2) . . ?
C29 C28 H28 125.7 . . ?
C27 C28 H28 125.7 . . ?
Fe2 C28 H28 125.9 . . ?
C21 C22 C23 108.3(4) . . ?
C21 C22 Fe1 69.6(2) . . ?
C23 C22 Fe1 70.0(2) . . ?
C21 C22 H22 125.8 . . ?
C23 C22 H22 125.8 . . ?
Fe1 C22 H22 126.1 . . ?
C28 Fe2 C33 106.0(3) . . ?
C28 Fe2 C32 125.6(2) . . ?
C33 Fe2 C32 40.3(3) . . ?
C28 Fe2 C34 117.8(2) . . ?
C33 Fe2 C34 41.1(3) . . ?
C32 Fe2 C34 68.4(3) . . ?
C28 Fe2 C30 68.7(2) . . ?
C33 Fe2 C30 164.5(3) . . ?
C32 Fe2 C30 154.5(3) . . ?
C34 Fe2 C30 127.3(3) . . ?
C28 Fe2 C27 41.58(18) . . ?
C33 Fe2 C27 117.5(2) . . ?
C32 Fe2 C27 106.6(2) . . ?
C34 Fe2 C27 152.4(2) . . ?
C30 Fe2 C27 68.86(17) . . ?
C28 Fe2 C29 40.98(19) . . ?
C33 Fe2 C29 125.9(3) . . ?
C32 Fe2 C29 163.3(3) . . ?
C34 Fe2 C29 107.1(3) . . ?
C30 Fe2 C29 40.7(2) . . ?
C27 Fe2 C29 69.50(19) . . ?
C28 Fe2 C31 69.07(18) . . ?
C33 Fe2 C31 152.7(3) . . ?
C32 Fe2 C31 119.6(2) . . ?
C34 Fe2 C31 165.2(2) . . ?
C30 Fe2 C31 40.6(2) . . ?
C27 Fe2 C31 40.99(16) . . ?
C29 Fe2 C31 68.8(2) . . ?
C28 Fe2 C35 152.9(2) . . ?
C33 Fe2 C35 67.6(2) . . ?
C32 Fe2 C35 67.5(2) . . ?
C34 Fe2 C35 40.0(2) . . ?
C30 Fe2 C35 110.1(2) . . ?
C27 Fe2 C35 165.2(2) . . ?
C29 Fe2 C35 120.0(2) . . ?
C31 Fe2 C35 128.71(19) . . ?
C28 Fe2 C36 163.7(2) . . ?
C33 Fe2 C36 67.3(3) . . ?
C32 Fe2 C36 39.9(3) . . ?
C34 Fe2 C36 67.6(2) . . ?
C30 Fe2 C36 121.6(2) . . ?
C27 Fe2 C36 126.9(2) . . ?
C29 Fe2 C36 154.9(2) . . ?
C31 Fe2 C36 109.7(2) . . ?
C35 Fe2 C36 40.1(2) . . ?
C15 Fe1 C21 105.17(17) . . ?
C15 Fe1 C16 41.16(17) . . ?
C21 Fe1 C16 121.82(17) . . ?
C15 Fe1 C19 41.48(16) . . ?
C21 Fe1 C19 121.05(19) . . ?
C16 Fe1 C19 69.21(16) . . ?
C15 Fe1 C22 119.72(17) . . ?
C21 Fe1 C22 40.4(2) . . ?
C16 Fe1 C22 106.05(17) . . ?
C19 Fe1 C22 156.29(19) . . ?
C15 Fe1 C20 122.15(17) . . ?
C21 Fe1 C20 40.66(18) . . ?
C16 Fe1 C20 158.54(18) . . ?
C19 Fe1 C20 107.12(17) . . ?
C22 Fe1 C20 68.36(17) . . ?
C15 Fe1 C24 159.77(18) . . ?
C21 Fe1 C24 68.24(18) . . ?
C16 Fe1 C24 158.60(18) . . ?
C19 Fe1 C24 124.20(16) . . ?
C22 Fe1 C24 68.46(17) . . ?
C20 Fe1 C24 40.58(19) . . ?
C15 Fe1 C18 68.82(16) . . ?
C21 Fe1 C18 157.76(19) . . ?
C16 Fe1 C18 68.57(16) . . ?
C19 Fe1 C18 40.43(18) . . ?
C22 Fe1 C18 161.3(2) . . ?
C20 Fe1 C18 123.17(17) . . ?
C24 Fe1 C18 109.63(17) . . ?
C15 Fe1 C23 156.49(17) . . ?
C21 Fe1 C23 68.51(19) . . ?
C16 Fe1 C23 121.56(17) . . ?
C19 Fe1 C23 161.17(17) . . ?
C22 Fe1 C23 40.94(19) . . ?
C20 Fe1 C23 68.67(18) . . ?
C24 Fe1 C23 40.83(17) . . ?
C18 Fe1 C23 125.37(19) . . ?
C15 Fe1 C17 68.82(16) . . ?
C21 Fe1 C17 159.20(18) . . ?
C16 Fe1 C17 40.75(17) . . ?
C19 Fe1 C17 68.43(17) . . ?
C22 Fe1 C17 123.96(19) . . ?
C20 Fe1 C17 159.28(17) . . ?
C24 Fe1 C17 123.98(18) . . ?
C18 Fe1 C17 40.47(17) . . ?
C23 Fe1 C17 108.63(18) . . ?
C6 N2 C10 118.9(3) . . ?
C6 N2 Nd1 120.8(2) . . ?
C10 N2 Nd1 120.2(2) . . ?
C5 N1 C1 118.5(3) . . ?
C5 N1 Nd1 120.1(2) . . ?
C1 N1 Nd1 121.4(2) . . ?
O2 Nd1 O1 69.85(10) . . ?
O2 Nd1 O6 130.33(11) . . ?
O1 Nd1 O6 72.89(11) . . ?
O2 Nd1 O4 146.94(10) . . ?
O1 Nd1 O4 143.17(10) . . ?
O6 Nd1 O4 75.37(11) . . ?
O2 Nd1 O3 76.84(10) . . ?
O1 Nd1 O3 146.31(10) . . ?
O6 Nd1 O3 136.68(10) . . ?
O4 Nd1 O3 70.36(10) . . ?
O2 Nd1 O5 85.40(10) . . ?
O1 Nd1 O5 101.47(10) . . ?
O6 Nd1 O5 71.04(10) . . ?
O4 Nd1 O5 85.21(10) . . ?
O3 Nd1 O5 80.34(9) . . ?
O2 Nd1 N1 75.66(10) . . ?
O1 Nd1 N1 93.09(10) . . ?
O6 Nd1 N1 138.28(10) . . ?
O4 Nd1 N1 98.38(10) . . ?
O3 Nd1 N1 73.53(9) . . ?
O5 Nd1 N1 150.51(10) . . ?
O2 Nd1 N2 118.16(10) . . ?
O1 Nd1 N2 70.13(10) . . ?
O6 Nd1 N2 76.64(10) . . ?
O4 Nd1 N2 84.85(9) . . ?
O3 Nd1 N2 124.44(10) . . ?
O5 Nd1 N2 147.62(10) . . ?
N1 Nd1 N2 61.67(10) . . ?
C49 O3 Nd1 137.5(3) . . ?
C41 O1 Nd1 139.8(3) . . ?
C43 O2 Nd1 135.1(3) . . ?
C59 O6 Nd1 134.3(3) . . ?
C57 O5 Nd1 138.1(3) . . ?
C51 O4 Nd1 131.9(3) . . ?
C40 S1 C37 91.7(2) . . ?
C56 S3 C53 91.5(3) . . ?
C48 S2 C45 92.0(3) . . ?

loop_
_geom_bond_atom_site_label_1
_geom_bond_atom_site_label_2
_geom_bond_distance
_geom_bond_site_symmetry_2
_geom_bond_publ_flag
C48 C47 1.344(9) . ?
C48 S2 1.707(5) . ?
C48 H48 0.9500 . ?
C47 C46 1.452(7) . ?
C47 H47 0.9500 . ?
C46 C45 1.419(7) . ?
C46 H46 0.9500 . ?
C6 N2 1.317(5) . ?
C6 C7 1.424(6) . ?
C6 H6 0.9500 . ?
C7 C8 1.368(6) . ?
C7 C25 1.446(6) . ?
C8 C9 1.411(6) . ?
C8 H8 0.9500 . ?
C9 C10 1.421(5) . ?
C9 C11 1.428(6) . ?
C10 N2 1.358(5) . ?
C10 C1 1.435(5) . ?
C1 N1 1.359(5) . ?
C1 C2 1.418(6) . ?
C2 C3 1.397(6) . ?
C2 C12 1.442(6) . ?
C12 C11 1.351(6) . ?
C12 H12 0.9500 . ?
C11 H11 0.9500 . ?
C4 C3 1.381(6) . ?
C4 C5 1.416(6) . ?
C4 C13 1.437(6) . ?
C3 H3 0.9500 . ?
C5 N1 1.321(5) . ?
C5 H5 0.9500 . ?
C13 C14 1.197(6) . ?
C14 C15 1.419(6) . ?
C25 C26 1.196(6) . ?
C26 C27 1.410(6) . ?
C27 C31 1.432(6) . ?
C27 C28 1.445(7) . ?
C27 Fe2 2.043(4) . ?
C15 C16 1.431(6) . ?
C15 C19 1.442(5) . ?
C15 Fe1 2.031(4) . ?
C40 C39 1.345(7) . ?
C40 S1 1.698(4) . ?
C40 H40 0.9500 . ?
C39 C38 1.454(6) . ?
C39 H39 0.9500 . ?
C38 C37 1.439(6) . ?
C38 H38 0.9500 . ?
C37 C41 1.471(6) . ?
C37 S1 1.724(4) . ?
C41 O1 1.262(5) . ?
C41 C42 1.409(6) . ?
C42 C43 1.383(6) . ?
C42 H42 0.9500 . ?
C43 O2 1.268(6) . ?
C43 C44 1.529(6) . ?
C44 F2 1.333(6) . ?
C44 F3 1.338(6) . ?
C44 F1 1.341(6) . ?
C53 C54 1.466(6) . ?
C53 C57 1.465(6) . ?
C53 S3 1.733(5) . ?
C54 C55 1.468(7) . ?
C54 H54 0.9500 . ?
C55 C56 1.342(9) . ?
C55 H55 0.9500 . ?
C56 S3 1.696(5) . ?
C56 H56 0.9500 . ?
C57 O5 1.260(5) . ?
C57 C58 1.416(6) . ?
C58 C59 1.382(6) . ?
C58 H58 0.9500 . ?
C59 O6 1.263(6) . ?
C59 C60 1.534(6) . ?
C60 F8 1.288(10) . ?
C60 F7 1.297(9) . ?
C60 F9 1.299(7) . ?
C52 F4 1.323(8) . ?
C52 F5 1.329(6) . ?
C52 F6 1.337(7) . ?
C52 C51 1.547(7) . ?
C51 O4 1.262(6) . ?
C51 C50 1.368(7) . ?
C50 C49 1.423(7) . ?
C50 H50 0.9500 . ?
C49 O3 1.253(5) . ?
C49 C45 1.467(6) . ?
C45 S2 1.720(5) . ?
C31 C30 1.416(7) . ?
C31 Fe2 2.046(4) . ?
C31 H31 0.9500 . ?
C30 C29 1.420(8) . ?
C30 Fe2 2.039(5) . ?
C30 H30 0.9500 . ?
C19 C18 1.415(6) . ?
C19 Fe1 2.040(4) . ?
C19 H19 0.9500 . ?
C18 C17 1.424(6) . ?
C18 Fe1 2.054(4) . ?
C18 H18 0.9500 . ?
C17 C16 1.428(6) . ?
C17 Fe1 2.062(4) . ?
C17 H17 0.9500 . ?
C16 Fe1 2.039(4) . ?
C16 H16 0.9500 . ?
C21 C22 1.408(7) . ?
C21 C20 1.420(6) . ?
C21 Fe1 2.036(4) . ?
C21 H21 0.9500 . ?
C23 C22 1.433(7) . ?
C23 C24 1.433(6) . ?
C23 Fe1 2.055(4) . ?
C23 H23 0.9500 . ?
C24 C20 1.423(7) . ?
C24 Fe1 2.053(4) . ?
C24 H24 0.9500 . ?
C20 Fe1 2.051(4) . ?
C20 H20 0.9500 . ?
C35 C34 1.399(8) . ?
C35 C36 1.412(8) . ?
C35 Fe2 2.057(5) . ?
C35 H35 0.9500 . ?
C36 C32 1.394(10) . ?
C36 Fe2 2.059(5) . ?
C36 H36 0.9500 . ?
C34 C33 1.428(11) . ?
C34 Fe2 2.039(5) . ?
C34 H34 0.9500 . ?
C32 C33 1.397(11) . ?
C32 Fe2 2.029(6) . ?
C32 H32 0.9500 . ?
C33 Fe2 2.026(6) . ?
C33 H33 0.9500 . ?
C29 C28 1.425(7) . ?
C29 Fe2 2.043(5) . ?
C29 H29 0.9500 . ?
C28 Fe2 2.027(4) . ?
C28 H28 0.9500 . ?
C22 Fe1 2.042(4) . ?
C22 H22 0.9500 . ?
N2 Nd1 2.663(3) . ?
N1 Nd1 2.642(3) . ?
Nd1 O2 2.398(3) . ?
Nd1 O1 2.400(3) . ?
Nd1 O6 2.410(3) . ?
Nd1 O4 2.422(3) . ?
Nd1 O3 2.426(3) . ?
Nd1 O5 2.427(3) . ?
